data_7033583
loop_
_publ_author_name
'Gomez, G. E.'
'Bernini, M. C.'
'Brusau, E. V.'
'Narda, G. E.'
'Vega, D.'
'Kaczmarek, A. M.'
'Van Deun, R.'
'Nazzarro, M.'

_publ_section_title
;
 Layered exfoliable crystalline materials based on Sm-, Eu- and
 Eu/Gd-2-phenylsuccinate frameworks. Crystal structure, topology and
 luminescence properties.
;
_journal_issue 7
_journal_name_full 'Dalton transactions (Cambridge, England : 2003)'
_journal_page_first 3417
_journal_page_last 3429
_journal_paper_doi 10.1039/c4dt02844a
_journal_volume 44
_journal_year 2015
_chemical_formula_moiety 'Sm2 . (C10H7O4)3 . H2O'
_chemical_formula_sum 'C30 H26 O13 Sm2'
_chemical_formula_weight 895.21
_space_group_crystal_system monoclinic
_space_group_IT_number 14
_space_group_name_Hall '-P 2ybc'
_space_group_name_H-M_alt 'P 1 21/c 1'
_symmetry_space_group_name_Hall '-P 2ybc'
_symmetry_space_group_name_H-M 'P 1 21/c 1'
_atom_sites_solution_hydrogens mixed
_audit_creation_method SHELXL-2014/7
_audit_update_record
;
2014-12-22 deposited with the CCDC.
2015-01-08 downloaded from the CCDC.
;
_cell_angle_alpha 90
_cell_angle_beta 101.222(3)
_cell_angle_gamma 90
_cell_formula_units_Z 4
_cell_length_a 15.3688(8)
_cell_length_b 18.2815(9)
_cell_length_c 11.1221(5)
_cell_measurement_reflns_used 4609
_cell_measurement_temperature 296(2)
_cell_measurement_theta_max 55.27
_cell_measurement_theta_min 2.93
_cell_volume 3065.2(3)
_computing_cell_refinement 'Bruker SAINT'
_computing_data_collection 'Bruker APEX2'
_computing_data_reduction 'Bruker SAINT'
_computing_molecular_graphics 'Bruker SHELXTL'
_computing_publication_material 'Bruker SHELXTL'
_computing_structure_refinement 'SHELXL-2014/7 (Sheldrick, 2014)'
_computing_structure_solution 'SHELXS-97 (Sheldrick 2008)'
_diffrn_ambient_temperature 296(2)
_diffrn_measured_fraction_theta_full 0.939
_diffrn_measured_fraction_theta_max 0.939
_diffrn_measurement_device_type 'Bruker APEX-II CCD'
_diffrn_measurement_method '\f and \w scans'
_diffrn_radiation_type CuK\a
_diffrn_radiation_wavelength 1.54178
_diffrn_reflns_av_R_equivalents 0.0561
_diffrn_reflns_av_unetI/netI 0.0733
_diffrn_reflns_Laue_measured_fraction_full 0.939
_diffrn_reflns_Laue_measured_fraction_max 0.939
_diffrn_reflns_limit_h_max 16
_diffrn_reflns_limit_h_min -17
_diffrn_reflns_limit_k_max 13
_diffrn_reflns_limit_k_min -20
_diffrn_reflns_limit_l_max 12
_diffrn_reflns_limit_l_min -11
_diffrn_reflns_number 14737
_diffrn_reflns_point_group_measured_fraction_full 0.939
_diffrn_reflns_point_group_measured_fraction_max 0.939
_diffrn_reflns_theta_full 62.378
_diffrn_reflns_theta_max 62.378
_diffrn_reflns_theta_min 2.931
_exptl_absorpt_coefficient_mu 29.058
_exptl_absorpt_correction_type multi-scan
_exptl_absorpt_process_details sadabs
_exptl_crystal_colour colourless
_exptl_crystal_density_diffrn 1.940
_exptl_crystal_description prism
_exptl_crystal_F_000 1736
_exptl_crystal_size_max 0.180
_exptl_crystal_size_mid 0.080
_exptl_crystal_size_min 0.040
_exptl_transmission_factor_max 0.3779
_exptl_transmission_factor_min 0.1408
_refine_diff_density_max 0.844
_refine_diff_density_min -1.137
_refine_diff_density_rms 0.127
_refine_ls_extinction_method none
_refine_ls_goodness_of_fit_ref 1.037
_refine_ls_hydrogen_treatment mixed
_refine_ls_matrix_type full
_refine_ls_number_parameters 412
_refine_ls_number_reflns 4576
_refine_ls_number_restraints 124
_refine_ls_restrained_S_all 1.034
_refine_ls_R_factor_all 0.0821
_refine_ls_R_factor_gt 0.0529
_refine_ls_shift/su_max 0.001
_refine_ls_shift/su_mean 0.000
_refine_ls_structure_factor_coef Fsqd
_refine_ls_weighting_details 'w=1/[\s^2^(Fo^2^)+(0.0605P)^2^+4.7418P] where P=(Fo^2^+2Fc^2^)/3'
_refine_ls_weighting_scheme calc
_refine_ls_wR_factor_gt 0.1173
_refine_ls_wR_factor_ref 0.1292
_reflns_Friedel_coverage 0.000
_reflns_number_gt 3289
_reflns_number_total 4576
_reflns_threshold_expression 'I > 2\s(I)'
_cod_data_source_file c4dt02844a2.cif
_cod_data_source_block Sm_psa
_cod_depositor_comments 'Adding full bibliography for 7033583--7033585.cif.'
_cod_database_code 7033583
_shelx_shelxl_version_number 2014/7
_shelx_space_group_comment
;
The symmetry employed for this shelxl refinement is uniquely defined
by the following loop, which should always be used as a source of
symmetry information in preference to the above space-group names.
They are only intended as comments.
;
_shelx_estimated_absorpt_t_min 0.078
_shelx_estimated_absorpt_t_max 0.389
_exptl_absorpt_special_details
;
SADABS v.2.10 (Bruker,2003) was used for 
absorption correction. wR2(int) was 0.1416  
before and 0.0634 after correction. 
The Ratio of minimum to maximum transmission 
is 0.3725. The \l/2 correction factor is 0.0015
;

loop_
_space_group_symop_operation_xyz
'x, y, z'
'-x, y+1/2, -z+1/2'
'-x, -y, -z'
'x, -y-1/2, z-1/2'

loop_
_atom_site_label
_atom_site_type_symbol
_atom_site_fract_x
_atom_site_fract_y
_atom_site_fract_z
_atom_site_U_iso_or_equiv
_atom_site_adp_type
_atom_site_occupancy
_atom_site_site_symmetry_order
_atom_site_calc_flag
_atom_site_refinement_flags_posn
_atom_site_refinement_flags_adp
O11 O 0.5395(5) 0.1108(4) 1.5636(6) 0.0527(19) Uani 1 1 d . .
C8 C 0.5689(7) 0.1652(7) 1.5114(9) 0.050(3) Uani 1 1 d . .
O8 O 0.3790(4) 0.2958(4) 0.3349(6) 0.0445(18) Uani 1 1 d . .
O6 O 0.5348(5) 0.2251(5) 1.4903(7) 0.064(2) Uani 1 1 d . .
O7 O 0.3601(4) 0.1928(4) 0.2271(6) 0.0465(18) Uani 1 1 d . .
C6 C 0.3373(6) 0.2368(6) 0.2976(8) 0.040(3) Uani 1 1 d . .
O2 O 0.4737(5) -0.1197(4) 1.0444(6) 0.0517(19) Uani 1 1 d . .
O10 O 0.3910(5) -0.0780(5) 1.1633(7) 0.071(2) Uani 1 1 d . .
C15 C 0.3985(7) -0.0950(6) 1.0581(10) 0.045(3) Uani 1 1 d . .
C7 C 0.3234(6) -0.0896(5) 0.9524(9) 0.045(3) Uani 1 1 d . .
H7A H 0.2835 -0.1303 0.9554 0.054 Uiso 1 1 calc R U
H7B H 0.3462 -0.0939 0.8773 0.054 Uiso 1 1 calc R U
O1W O 0.4858(7) -0.0152(5) 0.6824(9) 0.094(3) Uani 1 1 d D .
H1WA H 0.454(4) -0.046(3) 0.717(7) 0.113 Uiso 1 1 d D U
H1WB H 0.485(9) -0.031(5) 0.607(5) 0.113 Uiso 1 1 d D U
C13 C 0.2499(6) 0.2228(6) 0.3380(9) 0.049(3) Uani 1 1 d . .
H13 H 0.2433 0.2601 0.3990 0.059 Uiso 1 1 calc R U
Sm1 Sm 0.43846(4) 0.19290(3) 1.06064(5) 0.0417(2) Uani 1 1 d . .
Sm2 Sm 0.45945(4) 0.11236(3) 0.73018(5) 0.0434(2) Uani 1 1 d . .
O5 O 0.5459(5) 0.1461(5) 1.2235(6) 0.066(2) Uani 1 1 d . U
O4 O 0.5374(4) 0.2716(4) 1.2366(6) 0.0515(18) Uani 1 1 d . U
O1 O 0.3294(6) 0.0795(5) 0.5698(7) 0.087(3) Uani 1 1 d . .
O12 O 0.3649(4) 0.1942(4) 0.5584(6) 0.0450(17) Uani 1 1 d . .
O9 O 0.3667(5) 0.0428(4) 0.8356(6) 0.056(2) Uani 1 1 d . .
C2 C 0.6601(7) 0.2083(6) 1.3668(10) 0.060(3) Uani 1 1 d . .
H2A H 0.7102 0.1982 1.3282 0.072 Uiso 1 1 calc R U
H2B H 0.6699 0.2555 1.4070 0.072 Uiso 1 1 calc R U
C3 C 0.3177(7) 0.1391(8) 0.5160(10) 0.060(3) Uani 1 1 d . .
C1 C 0.5759(8) 0.2117(7) 1.2687(11) 0.059(3) Uani 1 1 d . U
O14 O 0.3442(5) 0.0945(4) 1.0093(6) 0.056(2) Uani 1 1 d . .
C9 C 0.2710(6) -0.0185(5) 0.9484(9) 0.040(2) Uani 1 1 d . .
H9 H 0.2539 -0.0122 1.0281 0.048 Uiso 1 1 calc R U
C12 C 0.1771(7) 0.2343(8) 0.2285(10) 0.065(3) Uani 1 1 d . U
C4 C 0.6553(6) 0.1508(6) 1.4607(9) 0.050(3) Uani 1 1 d . .
H4 H 0.6510 0.1027 1.4211 0.060 Uiso 1 1 calc R U
C11 C 0.3300(7) 0.0456(7) 0.9295(10) 0.049(3) Uani 1 1 d . .
C5 C 0.7339(7) 0.1503(7) 1.5701(10) 0.065(3) Uani 1 1 d D U
C10 C 0.1880(6) -0.0228(6) 0.8528(10) 0.058(3) Uani 1 1 d D U
C14 C 0.2491(7) 0.1483(7) 0.3989(9) 0.065(4) Uani 1 1 d . .
H14A H 0.1907 0.1401 0.4172 0.078 Uiso 1 1 calc R U
H14B H 0.2590 0.1109 0.3410 0.078 Uiso 1 1 calc R U
C16 C 0.1541(9) 0.1832(8) 0.1396(12) 0.088(4) Uani 1 1 d . U
H16 H 0.1824 0.1380 0.1489 0.106 Uiso 1 1 calc R U
C20 C 0.1362(9) 0.3014(8) 0.2093(12) 0.087(4) Uani 1 1 d . U
H20 H 0.1530 0.3383 0.2666 0.104 Uiso 1 1 calc R U
C21 C 0.1857(9) -0.0244(8) 0.7298(12) 0.097(5) Uani 1 1 d . U
H21 H 0.2385 -0.0185 0.7017 0.116 Uiso 1 1 calc R U
C17 C 0.0892(10) 0.1960(10) 0.0343(14) 0.108(5) Uani 1 1 d . U
H17 H 0.0741 0.1599 -0.0250 0.129 Uiso 1 1 calc R U
C18 C 0.0493(11) 0.2621(11) 0.0211(16) 0.119(6) Uani 1 1 d . U
H18 H 0.0061 0.2710 -0.0484 0.142 Uiso 1 1 calc R U
C28 C 0.7515(11) 0.0906(10) 1.6372(15) 0.126(7) Uani 1 1 d . U
H28 H 0.7149 0.0502 1.6176 0.151 Uiso 1 1 calc R U
C24 C 0.1071(7) -0.0290(10) 0.8883(13) 0.113(6) Uani 1 1 d D U
H24 H 0.1050 -0.0271 0.9712 0.136 Uiso 1 1 calc R U
C22 C 0.1075(10) -0.0345(10) 0.6443(14) 0.132(7) Uani 1 1 d . U
H22 H 0.1078 -0.0368 0.5609 0.159 Uiso 1 1 calc R U
C29 C 0.7851(10) 0.2124(8) 1.6007(16) 0.124(6) Uani 1 1 d D U
H29 H 0.7749 0.2544 1.5529 0.149 Uiso 1 1 calc R U
C23 C 0.0314(11) -0.0409(10) 0.6863(16) 0.131(6) Uani 1 1 d . U
H23 H -0.0216 -0.0475 0.6307 0.158 Uiso 1 1 calc R U
C19 C 0.0700(11) 0.3160(10) 0.1060(14) 0.124(6) Uani 1 1 d . U
H19 H 0.0414 0.3610 0.0960 0.148 Uiso 1 1 calc R U
C27 C 0.0304(10) -0.0380(12) 0.8046(16) 0.161(9) Uani 1 1 d . U
H27 H -0.0231 -0.0422 0.8311 0.193 Uiso 1 1 calc R U
C30 C 0.8522(12) 0.2105(12) 1.7045(17) 0.151(8) Uani 1 1 d . U
H30 H 0.8860 0.2518 1.7298 0.182 Uiso 1 1 calc R U
C31 C 0.8677(13) 0.1443(13) 1.7705(19) 0.166(9) Uani 1 1 d . U
H31 H 0.9117 0.1425 1.8410 0.200 Uiso 1 1 calc R U
C32 C 0.8217(13) 0.0855(12) 1.7349(17) 0.160(8) Uani 1 1 d . U
H32 H 0.8360 0.0411 1.7746 0.192 Uiso 1 1 calc R U

loop_
_atom_site_aniso_label
_atom_site_aniso_U_11
_atom_site_aniso_U_22
_atom_site_aniso_U_33
_atom_site_aniso_U_23
_atom_site_aniso_U_13
_atom_site_aniso_U_12
O11 0.068(5) 0.055(5) 0.042(4) 0.010(4) 0.029(4) 0.009(4)
C8 0.062(7) 0.061(9) 0.027(6) 0.003(6) 0.006(5) 0.000(7)
O8 0.056(4) 0.052(5) 0.027(4) -0.004(3) 0.015(3) -0.011(4)
O6 0.073(5) 0.055(5) 0.071(6) 0.018(5) 0.028(4) 0.029(5)
O7 0.065(4) 0.044(5) 0.036(4) -0.007(4) 0.023(3) -0.009(4)
C6 0.054(6) 0.048(7) 0.020(5) 0.013(5) 0.013(5) 0.003(6)
O2 0.061(4) 0.064(5) 0.031(4) 0.001(4) 0.010(3) 0.016(4)
O10 0.065(5) 0.109(7) 0.040(5) -0.004(5) 0.014(4) 0.018(5)
C15 0.050(6) 0.037(7) 0.053(7) -0.002(6) 0.018(6) 0.001(5)
C7 0.047(6) 0.034(6) 0.052(7) 0.000(5) 0.005(5) -0.006(5)
O1W 0.124(8) 0.050(6) 0.117(8) 0.006(5) 0.048(7) 0.002(5)
C13 0.046(6) 0.059(8) 0.045(7) 0.000(6) 0.012(5) -0.002(6)
Sm1 0.0487(3) 0.0408(4) 0.0386(3) -0.0030(3) 0.0160(3) -0.0030(3)
Sm2 0.0558(4) 0.0411(4) 0.0348(3) 0.0013(3) 0.0125(3) 0.0006(3)
O5 0.081(5) 0.070(5) 0.044(4) -0.009(4) 0.006(4) 0.013(4)
O4 0.053(4) 0.050(4) 0.055(5) 0.000(4) 0.017(4) 0.009(4)
O1 0.114(7) 0.076(7) 0.058(5) 0.029(5) -0.015(5) -0.051(6)
O12 0.047(4) 0.043(5) 0.045(4) 0.002(4) 0.010(3) -0.007(4)
O9 0.072(5) 0.060(5) 0.041(4) -0.006(4) 0.022(4) -0.023(4)
C2 0.061(7) 0.062(9) 0.062(8) -0.004(7) 0.022(6) -0.005(6)
C3 0.055(7) 0.083(10) 0.041(7) 0.004(7) 0.011(6) -0.029(7)
C1 0.059(6) 0.069(6) 0.055(7) -0.005(5) 0.028(5) 0.009(5)
O14 0.073(5) 0.053(5) 0.043(4) -0.008(4) 0.012(4) -0.023(4)
C9 0.040(5) 0.041(7) 0.041(6) -0.003(5) 0.012(5) -0.007(5)
C12 0.046(6) 0.098(8) 0.047(6) 0.014(5) 0.003(5) -0.008(6)
C4 0.051(6) 0.056(8) 0.046(7) 0.009(6) 0.016(5) 0.011(6)
C11 0.052(6) 0.056(8) 0.037(6) 0.016(6) 0.006(5) 0.004(6)
C5 0.052(6) 0.095(9) 0.048(7) -0.003(6) 0.012(5) 0.008(6)
C10 0.051(5) 0.055(8) 0.062(6) 0.015(6) -0.001(5) -0.004(5)
C14 0.058(7) 0.095(10) 0.041(7) 0.014(7) 0.005(6) -0.029(7)
C16 0.081(8) 0.111(9) 0.064(7) 0.003(6) -0.009(6) -0.011(7)
C20 0.077(8) 0.110(9) 0.071(8) 0.020(6) 0.006(6) 0.012(6)
C21 0.071(7) 0.150(14) 0.063(6) 0.009(7) -0.005(5) -0.030(8)
C17 0.087(9) 0.150(12) 0.074(8) 0.008(7) -0.013(7) -0.009(8)
C18 0.092(10) 0.161(12) 0.091(9) 0.019(8) -0.011(8) 0.004(8)
C28 0.112(11) 0.118(10) 0.119(11) 0.037(8) -0.047(9) -0.022(8)
C24 0.049(5) 0.204(18) 0.082(8) 0.036(8) 0.005(5) -0.007(7)
C22 0.086(7) 0.21(2) 0.083(8) 0.024(8) -0.020(6) -0.052(9)
C29 0.114(11) 0.109(10) 0.127(12) 0.004(8) -0.029(9) -0.021(8)
C23 0.078(7) 0.198(19) 0.104(9) 0.047(10) -0.018(6) -0.037(9)
C19 0.113(11) 0.148(12) 0.095(9) 0.022(8) -0.015(8) 0.023(9)
C27 0.061(7) 0.31(3) 0.106(9) 0.052(11) -0.010(6) -0.036(9)
C30 0.137(13) 0.160(13) 0.130(13) -0.008(9) -0.040(11) -0.027(10)
C31 0.142(14) 0.180(14) 0.143(14) 0.018(11) -0.055(12) -0.034(11)
C32 0.136(13) 0.168(13) 0.139(13) 0.041(10) -0.064(11) -0.021(10)

loop_
_atom_type_symbol
_atom_type_description
_atom_type_scat_dispersion_real
_atom_type_scat_dispersion_imag
_atom_type_scat_source
C C 0.0181 0.0091 'International Tables Vol C Tables 4.2.6.8 and 6.1.1.4'
H H 0.0000 0.0000 'International Tables Vol C Tables 4.2.6.8 and 6.1.1.4'
O O 0.0492 0.0322 'International Tables Vol C Tables 4.2.6.8 and 6.1.1.4'
Sm Sm -5.3236 12.2178 'International Tables Vol C Tables 4.2.6.8 and 6.1.1.4'

loop_
_geom_angle_atom_site_label_1
_geom_angle_atom_site_label_2
_geom_angle_atom_site_label_3
_geom_angle
_geom_angle_site_symmetry_1
_geom_angle_site_symmetry_3
C8 O11 Sm2 128.1(7) . 1_556
O6 C8 O11 127.6(11) . .
O6 C8 C4 116.6(11) . .
O11 C8 C4 115.6(11) . .
C6 O8 Sm2 132.5(6) . 4_565
C6 O8 Sm1 117.1(6) . 4_565
Sm2 O8 Sm1 107.1(3) 4_565 4_565
C8 O6 Sm1 141.9(7) . 4_566
C6 O7 Sm1 138.2(7) . 1_554
O7 C6 O8 125.0(9) . .
O7 C6 C13 117.4(10) . .
O8 C6 C13 117.4(9) . .
C15 O2 Sm1 151.2(7) . 3_657
C15 O2 Sm2 93.8(6) . 3_657
Sm1 O2 Sm2 111.1(3) 3_657 3_657
C15 O10 Sm2 98.1(6) . 3_657
O10 C15 O2 117.1(10) . .
O10 C15 C7 122.1(9) . .
O2 C15 C7 120.8(10) . .
O10 C15 Sm2 56.9(5) . 3_657
O2 C15 Sm2 60.2(5) . 3_657
C7 C15 Sm2 176.8(7) . 3_657
C15 C7 C9 113.9(8) . .
C15 C7 H7A 108.8 . .
C9 C7 H7A 108.8 . .
C15 C7 H7B 108.8 . .
C9 C7 H7B 108.8 . .
H7A C7 H7B 107.7 . .
Sm2 O1W H1WA 112(4) . .
Sm2 O1W H1WB 123(7) . .
H1WA O1W H1WB 107.6(17) . .
C12 C13 C6 107.4(8) . .
C12 C13 C14 114.6(9) . .
C6 C13 C14 111.5(9) . .
C12 C13 H13 107.7 . .
C6 C13 H13 107.7 . .
C14 C13 H13 107.7 . .
O14 Sm1 O6 145.2(3) . 4_565
O14 Sm1 O12 113.8(2) . 4_566
O6 Sm1 O12 76.6(2) 4_565 4_566
O14 Sm1 O5 102.6(3) . .
O6 Sm1 O5 95.5(3) 4_565 .
O12 Sm1 O5 126.1(2) 4_566 .
O14 Sm1 O2 80.1(3) . 3_657
O6 Sm1 O2 74.8(3) 4_565 3_657
O12 Sm1 O2 144.2(2) 4_566 3_657
O5 Sm1 O2 78.0(2) . 3_657
O14 Sm1 O7 78.8(2) . 1_556
O6 Sm1 O7 134.6(2) 4_565 1_556
O12 Sm1 O7 72.3(2) 4_566 1_556
O5 Sm1 O7 77.8(2) . 1_556
O2 Sm1 O7 143.3(2) 3_657 1_556
O14 Sm1 O8 74.2(2) . 4_566
O6 Sm1 O8 75.2(2) 4_565 4_566
O12 Sm1 O8 80.6(2) 4_566 4_566
O5 Sm1 O8 149.6(2) . 4_566
O2 Sm1 O8 71.6(2) 3_657 4_566
O7 Sm1 O8 129.3(2) 1_556 4_566
O14 Sm1 O4 147.7(2) . .
O6 Sm1 O4 65.9(2) 4_565 .
O12 Sm1 O4 74.8(2) 4_566 .
O5 Sm1 O4 54.3(3) . .
O2 Sm1 O4 111.7(2) 3_657 .
O7 Sm1 O4 74.5(2) 1_556 .
O8 Sm1 O4 137.6(2) 4_566 .
O14 Sm1 C1 128.9(3) . .
O6 Sm1 C1 77.1(3) 4_565 .
O12 Sm1 C1 100.5(3) 4_566 .
O5 Sm1 C1 28.2(3) . .
O2 Sm1 C1 93.7(3) 3_657 .
O7 Sm1 C1 77.1(3) 1_556 .
O8 Sm1 C1 151.2(3) 4_566 .
O4 Sm1 C1 26.4(3) . .
O14 Sm1 Sm2 142.76(19) . 4_566
O6 Sm1 Sm2 65.87(19) 4_565 4_566
O12 Sm1 Sm2 38.79(15) 4_566 4_566
O5 Sm1 Sm2 88.9(2) . 4_566
O2 Sm1 Sm2 137.10(18) 3_657 4_566
O7 Sm1 Sm2 69.16(16) 1_556 4_566
O8 Sm1 Sm2 112.19(16) 4_566 4_566
O4 Sm1 Sm2 35.99(15) . 4_566
C1 Sm1 Sm2 62.0(3) . 4_566
O14 Sm1 Sm2 69.38(18) . .
O6 Sm1 Sm2 76.22(19) 4_565 .
O12 Sm1 Sm2 115.76(16) 4_566 .
O5 Sm1 Sm2 113.53(18) . .
O2 Sm1 Sm2 35.72(15) 3_657 .
O7 Sm1 Sm2 147.73(16) 1_556 .
O8 Sm1 Sm2 36.42(16) 4_566 .
O4 Sm1 Sm2 137.22(14) . .
C1 Sm1 Sm2 127.6(2) . .
Sm2 Sm1 Sm2 137.680(19) 4_566 .
O9 Sm2 O11 144.5(2) . 1_554
O9 Sm2 O4 142.2(2) . 4_565
O11 Sm2 O4 73.2(2) 1_554 4_565
O9 Sm2 O1W 74.8(3) . .
O11 Sm2 O1W 72.0(3) 1_554 .
O4 Sm2 O1W 137.6(3) 4_565 .
O9 Sm2 O10 102.7(3) . 3_657
O11 Sm2 O10 78.4(2) 1_554 3_657
O4 Sm2 O10 78.4(3) 4_565 3_657
O1W Sm2 O10 71.4(3) . 3_657
O9 Sm2 O1 75.5(3) . .
O11 Sm2 O1 84.5(3) 1_554 .
O4 Sm2 O1 123.8(3) 4_565 .
O1W Sm2 O1 76.0(3) . .
O10 Sm2 O1 146.5(3) 3_657 .
O9 Sm2 O8 74.4(2) . 4_566
O11 Sm2 O8 137.4(2) 1_554 4_566
O4 Sm2 O8 71.7(2) 4_565 4_566
O1W Sm2 O8 149.2(3) . 4_566
O10 Sm2 O8 116.6(2) 3_657 4_566
O1 Sm2 O8 95.4(3) . 4_566
O9 Sm2 O2 72.9(2) . 3_657
O11 Sm2 O2 126.4(2) 1_554 3_657
O4 Sm2 O2 79.7(2) 4_565 3_657
O1W Sm2 O2 102.4(3) . 3_657
O10 Sm2 O2 51.0(2) 3_657 3_657
O1 Sm2 O2 147.6(3) . 3_657
O8 Sm2 O2 69.2(2) 4_566 3_657
O9 Sm2 O12 111.2(2) . .
O11 Sm2 O12 75.0(2) 1_554 .
O4 Sm2 O12 74.0(2) 4_565 .
O1W Sm2 O12 118.5(3) . .
O10 Sm2 O12 146.0(2) 3_657 .
O1 Sm2 O12 50.3(2) . .
O8 Sm2 O12 72.7(2) 4_566 .
O2 Sm2 O12 138.8(2) 3_657 .
O9 Sm2 C15 88.3(3) . 3_657
O11 Sm2 C15 101.9(3) 1_554 3_657
O4 Sm2 C15 77.5(3) 4_565 3_657
O1W Sm2 C15 86.6(3) . 3_657
O10 Sm2 C15 25.0(2) 3_657 3_657
O1 Sm2 C15 158.7(3) . 3_657
O8 Sm2 C15 93.3(3) 4_566 3_657
O2 Sm2 C15 26.1(2) 3_657 3_657
O12 Sm2 C15 150.9(3) . 3_657
O9 Sm2 C3 93.9(3) . .
O11 Sm2 C3 77.8(3) 1_554 .
O4 Sm2 C3 99.3(3) 4_565 .
O1W Sm2 C3 96.4(4) . .
O10 Sm2 C3 155.6(3) 3_657 .
O1 Sm2 C3 24.6(3) . .
O8 Sm2 C3 84.8(3) 4_566 .
O2 Sm2 C3 153.0(3) 3_657 .
O12 Sm2 C3 25.7(3) . .
C15 Sm2 C3 176.7(3) 3_657 .
O9 Sm2 Sm1 134.73(18) . 4_565
O11 Sm2 Sm1 69.89(17) 1_554 4_565
O4 Sm2 Sm1 39.94(16) 4_565 4_565
O1W Sm2 Sm1 138.3(2) . 4_565
O10 Sm2 Sm1 115.9(2) 3_657 4_565
O1 Sm2 Sm1 84.1(2) . 4_565
O8 Sm2 Sm1 67.77(15) 4_566 4_565
O2 Sm2 Sm1 113.56(17) 3_657 4_565
O12 Sm2 Sm1 34.04(15) . 4_565
C15 Sm2 Sm1 117.2(2) 3_657 4_565
C3 Sm2 Sm1 59.5(3) . 4_565
C1 O5 Sm1 95.8(7) . .
C1 O4 Sm2 165.1(7) . 4_566
C1 O4 Sm1 84.7(7) . .
Sm2 O4 Sm1 104.1(2) 4_566 .
C3 O1 Sm2 99.0(7) . .
C3 O12 Sm1 159.1(7) . 4_565
C3 O12 Sm2 90.8(7) . .
Sm1 O12 Sm2 107.2(2) 4_565 .
C11 O9 Sm2 141.4(7) . .
C4 C2 C1 112.3(9) . .
C4 C2 H2A 109.1 . .
C1 C2 H2A 109.1 . .
C4 C2 H2B 109.1 . .
C1 C2 H2B 109.1 . .
H2A C2 H2B 107.9 . .
O1 C3 O12 119.7(10) . .
O1 C3 C14 121.6(11) . .
O12 C3 C14 118.7(11) . .
O1 C3 Sm2 56.4(6) . .
O12 C3 Sm2 63.5(5) . .
C14 C3 Sm2 174.7(9) . .
O4 C1 O5 124.0(11) . .
O4 C1 C2 121.6(11) . .
O5 C1 C2 114.4(11) . .
O4 C1 Sm1 68.9(6) . .
O5 C1 Sm1 56.0(5) . .
C2 C1 Sm1 167.0(8) . .
C11 O14 Sm1 138.4(7) . .
C10 C9 C11 113.0(8) . .
C10 C9 C7 110.4(8) . .
C11 C9 C7 109.6(8) . .
C10 C9 H9 107.9 . .
C11 C9 H9 107.9 . .
C7 C9 H9 107.9 . .
C16 C12 C20 117.1(12) . .
C16 C12 C13 122.9(13) . .
C20 C12 C13 119.8(12) . .
C2 C4 C5 114.8(9) . .
C2 C4 C8 107.1(9) . .
C5 C4 C8 107.9(8) . .
C2 C4 H4 109.0 . .
C5 C4 H4 109.0 . .
C8 C4 H4 109.0 . .
O14 C11 O9 124.3(10) . .
O14 C11 C9 118.7(9) . .
O9 C11 C9 116.8(10) . .
C28 C5 C29 119.6(13) . .
C28 C5 C4 119.6(12) . .
C29 C5 C4 120.8(12) . .
C21 C10 C24 115.9(11) . .
C21 C10 C9 124.6(10) . .
C24 C10 C9 119.4(11) . .
C3 C14 C13 114.6(9) . .
C3 C14 H14A 108.6 . .
C13 C14 H14A 108.6 . .
C3 C14 H14B 108.6 . .
C13 C14 H14B 108.6 . .
H14A C14 H14B 107.6 . .
C12 C16 C17 122.4(15) . .
C12 C16 H16 118.8 . .
C17 C16 H16 118.8 . .
C12 C20 C19 122.2(15) . .
C12 C20 H20 118.9 . .
C19 C20 H20 118.9 . .
C10 C21 C22 122.6(13) . .
C10 C21 H21 118.7 . .
C22 C21 H21 118.7 . .
C18 C17 C16 118.3(17) . .
C18 C17 H17 120.8 . .
C16 C17 H17 120.8 . .
C19 C18 C17 122.2(17) . .
C19 C18 H18 118.9 . .
C17 C18 H18 118.9 . .
C5 C28 C32 123.1(17) . .
C5 C28 H28 118.5 . .
C32 C28 H28 118.5 . .
C27 C24 C10 121.5(14) . .
C27 C24 H24 119.3 . .
C10 C24 H24 119.3 . .
C23 C22 C21 117.9(16) . .
C23 C22 H22 121.0 . .
C21 C22 H22 121.0 . .
C5 C29 C30 118.6(16) . .
C5 C29 H29 120.7 . .
C30 C29 H29 120.7 . .
C27 C23 C22 121.4(16) . .
C27 C23 H23 119.3 . .
C22 C23 H23 119.3 . .
C18 C19 C20 117.8(17) . .
C18 C19 H19 121.1 . .
C20 C19 H19 121.1 . .
C23 C27 C24 120.6(16) . .
C23 C27 H27 119.7 . .
C24 C27 H27 119.7 . .
C29 C30 C31 118.5(18) . .
C29 C30 H30 120.8 . .
C31 C30 H30 120.8 . .
C32 C31 C30 121.4(19) . .
C32 C31 H31 119.3 . .
C30 C31 H31 119.3 . .
C31 C32 C28 119(2) . .
C31 C32 H32 120.7 . .
C28 C32 H32 120.7 . .

loop_
_geom_bond_atom_site_label_1
_geom_bond_atom_site_label_2
_geom_bond_distance
_geom_bond_site_symmetry_2
O11 C8 1.278(12) .
O11 Sm2 2.416(7) 1_556
C8 O6 1.216(12) .
C8 C4 1.563(14) .
O8 C6 1.282(11) .
O8 Sm2 2.503(7) 4_565
O8 Sm1 2.508(6) 4_565
O6 Sm1 2.346(8) 4_566
O7 C6 1.222(11) .
O7 Sm1 2.396(6) 1_554
C6 C13 1.519(13) .
O2 C15 1.276(11) .
O2 Sm1 2.365(7) 3_657
O2 Sm2 2.522(6) 3_657
O10 C15 1.238(11) .
O10 Sm2 2.454(7) 3_657
C15 C7 1.482(13) .
C15 Sm2 2.900(11) 3_657
C7 C9 1.525(13) .
C7 H7A 0.9700 .
C7 H7B 0.9700 .
O1W Sm2 2.444(9) .
O1W H1WA 0.878(10) .
O1W H1WB 0.885(10) .
C13 C12 1.500(14) .
C13 C14 1.523(14) .
C13 H13 0.9800 .
Sm1 O14 2.310(7) .
Sm1 O6 2.346(8) 4_565
Sm1 O12 2.351(7) 4_566
Sm1 O5 2.361(7) .
Sm1 O2 2.365(7) 3_657
Sm1 O7 2.396(7) 1_556
Sm1 O8 2.508(6) 4_566
Sm1 O4 2.655(7) .
Sm1 C1 2.834(12) .
Sm1 Sm2 4.0121(8) 4_566
Sm1 Sm2 4.0302(8) .
Sm2 O9 2.382(7) .
Sm2 O11 2.416(7) 1_554
Sm2 O4 2.431(7) 4_565
Sm2 O10 2.454(7) 3_657
Sm2 O1 2.479(8) .
Sm2 O8 2.503(7) 4_566
Sm2 O2 2.522(6) 3_657
Sm2 O12 2.631(6) .
Sm2 C15 2.900(11) 3_657
Sm2 C3 2.940(11) .
Sm2 Sm1 4.0122(8) 4_565
O5 C1 1.346(14) .
O4 C1 1.263(13) .
O4 Sm2 2.431(7) 4_566
O1 C3 1.239(13) .
O12 C3 1.277(12) .
O12 Sm1 2.351(7) 4_565
O9 C11 1.282(12) .
C2 C4 1.494(14) .
C2 C1 1.523(15) .
C2 H2A 0.9700 .
C2 H2B 0.9700 .
C3 C14 1.517(14) .
O14 C11 1.249(12) .
C9 C10 1.496(13) .
C9 C11 1.519(13) .
C9 H9 0.9800 .
C12 C16 1.356(17) .
C12 C20 1.376(16) .
C4 C5 1.538(14) .
C4 H4 0.9800 .
C5 C28 1.321(17) .
C5 C29 1.384(9) .
C10 C21 1.362(15) .
C10 C24 1.381(9) .
C14 H14A 0.9700 .
C14 H14B 0.9700 .
C16 C17 1.402(17) .
C16 H16 0.9300 .
C20 C19 1.404(17) .
C20 H20 0.9300 .
C21 C22 1.392(17) .
C21 H21 0.9300 .
C17 C18 1.35(2) .
C17 H17 0.9300 .
C18 C19 1.36(2) .
C18 H18 0.9300 .
C28 C32 1.377(19) .
C28 H28 0.9300 .
C24 C27 1.362(18) .
C24 H24 0.9300 .
C22 C23 1.35(2) .
C22 H22 0.9300 .
C29 C30 1.39(2) .
C29 H29 0.9300 .
C23 C27 1.32(2) .
C23 H23 0.9300 .
C19 H19 0.9300 .
C27 H27 0.9300 .
C30 C31 1.41(2) .
C30 H30 0.9300 .
C31 C32 1.31(2) .
C31 H31 0.9300 .
C32 H32 0.9300 .

loop_
_geom_torsion_atom_site_label_1
_geom_torsion_atom_site_label_2
_geom_torsion_atom_site_label_3
_geom_torsion_atom_site_label_4
_geom_torsion
_geom_torsion_site_symmetry_1
_geom_torsion_site_symmetry_4
Sm2 O11 C8 O6 -36.0(15) 1_556 .
Sm2 O11 C8 C4 148.8(7) 1_556 .
O11 C8 O6 Sm1 27(2) . 4_566
C4 C8 O6 Sm1 -158.1(8) . 4_566
Sm1 O7 C6 O8 -29.8(16) 1_554 .
Sm1 O7 C6 C13 146.2(7) 1_554 .
Sm2 O8 C6 O7 38.2(14) 4_565 .
Sm1 O8 C6 O7 -117.9(9) 4_565 .
Sm2 O8 C6 C13 -137.8(7) 4_565 .
Sm1 O8 C6 C13 66.0(10) 4_565 .
Sm2 O10 C15 O2 -1.5(11) 3_657 .
Sm2 O10 C15 C7 176.5(8) 3_657 .
Sm1 O2 C15 O10 151.7(10) 3_657 .
Sm2 O2 C15 O10 1.5(10) 3_657 .
Sm1 O2 C15 C7 -26(2) 3_657 .
Sm2 O2 C15 C7 -176.5(8) 3_657 .
Sm1 O2 C15 Sm2 150.2(15) 3_657 3_657
O10 C15 C7 C9 45.0(14) . .
O2 C15 C7 C9 -137.1(10) . .
O7 C6 C13 C12 -68.9(13) . .
O8 C6 C13 C12 107.5(11) . .
O7 C6 C13 C14 57.5(12) . .
O8 C6 C13 C14 -126.2(10) . .
Sm2 O1 C3 O12 -4.8(12) . .
Sm2 O1 C3 C14 174.2(9) . .
Sm1 O12 C3 O1 154.0(14) 4_565 .
Sm2 O12 C3 O1 4.4(11) . .
Sm1 O12 C3 C14 -25(3) 4_565 .
Sm2 O12 C3 C14 -174.5(9) . .
Sm1 O12 C3 Sm2 150(2) 4_565 .
Sm2 O4 C1 O5 117(3) 4_566 .
Sm1 O4 C1 O5 -10.6(10) . .
Sm2 O4 C1 C2 -61(3) 4_566 .
Sm1 O4 C1 C2 171.5(10) . .
Sm2 O4 C1 Sm1 127(3) 4_566 .
Sm1 O5 C1 O4 12.0(11) . .
Sm1 O5 C1 C2 -170.0(8) . .
C4 C2 C1 O4 131.8(11) . .
C4 C2 C1 O5 -46.3(13) . .
C4 C2 C1 Sm1 -86(4) . .
C15 C7 C9 C10 -170.2(8) . .
C15 C7 C9 C11 64.7(11) . .
C6 C13 C12 C16 79.8(15) . .
C14 C13 C12 C16 -44.7(16) . .
C6 C13 C12 C20 -94.0(13) . .
C14 C13 C12 C20 141.5(12) . .
C1 C2 C4 C5 -173.5(9) . .
C1 C2 C4 C8 -53.7(12) . .
O6 C8 C4 C2 -16.1(14) . .
O11 C8 C4 C2 159.6(9) . .
O6 C8 C4 C5 108.0(11) . .
O11 C8 C4 C5 -76.3(12) . .
Sm1 O14 C11 O9 -7.6(17) . .
Sm1 O14 C11 C9 167.4(6) . .
Sm2 O9 C11 O14 -7.5(18) . .
Sm2 O9 C11 C9 177.4(7) . .
C10 C9 C11 O14 116.7(10) . .
C7 C9 C11 O14 -119.8(10) . .
C10 C9 C11 O9 -67.9(12) . .
C7 C9 C11 O9 55.6(11) . .
C2 C4 C5 C28 -159.1(13) . .
C8 C4 C5 C28 81.6(16) . .
C2 C4 C5 C29 22.4(17) . .
C8 C4 C5 C29 -96.9(15) . .
C11 C9 C10 C21 54.1(16) . .
C7 C9 C10 C21 -69.0(15) . .
C11 C9 C10 C24 -129.1(13) . .
C7 C9 C10 C24 107.8(14) . .
O1 C3 C14 C13 -174.1(11) . .
O12 C3 C14 C13 4.9(15) . .
C12 C13 C14 C3 -174.9(10) . .
C6 C13 C14 C3 62.9(13) . .
C20 C12 C16 C17 -2(2) . .
C13 C12 C16 C17 -176.4(12) . .
C16 C12 C20 C19 3(2) . .
C13 C12 C20 C19 177.6(13) . .
C24 C10 C21 C22 -2(2) . .
C9 C10 C21 C22 174.6(14) . .
C12 C16 C17 C18 1(2) . .
C16 C17 C18 C19 0(3) . .
C29 C5 C28 C32 -3(3) . .
C4 C5 C28 C32 178.6(16) . .
C21 C10 C24 C27 2(3) . .
C9 C10 C24 C27 -175.6(16) . .
C10 C21 C22 C23 2(3) . .
C28 C5 C29 C30 -2(3) . .
C4 C5 C29 C30 176.4(15) . .
C21 C22 C23 C27 0(3) . .
C17 C18 C19 C20 1(3) . .
C12 C20 C19 C18 -3(2) . .
C22 C23 C27 C24 -1(3) . .
C10 C24 C27 C23 0(3) . .
C5 C29 C30 C31 3(3) . .
C29 C30 C31 C32 1(4) . .
C30 C31 C32 C28 -6(4) . .
C5 C28 C32 C31 7(3) . .
